data_1534404
loop_
_publ_author_name
'Gasanov, Yu.M.'
'Trunov, V.K.'

_publ_section_title
;
 Crystal structure of K4.05 Cs1.95 Dy4 (S O4)9 * H2 O.
;
_journal_name_full Kristallografiya
_journal_page_first 617
_journal_page_last 620
_journal_volume 35
_journal_year 1990
_chemical_formula_sum 'Cs1.95 Dy4 H4 K4.05 O38 S9'
_chemical_name_systematic 'K3 (K1.05 Cs1.95) Dy4 (S O4)9 (H2 O)2'
_space_group_IT_number 15
_symmetry_space_group_name_Hall '-C 2yc'
_symmetry_space_group_name_H-M 'C 1 2/c 1'
_cell_angle_alpha 90
_cell_angle_beta 95.73
_cell_angle_gamma 90
_cell_formula_units_Z 4
_cell_length_a 8.998
_cell_length_b 18.256
_cell_length_c 21.232
_cell_volume 3470.301
_citation_journal_id_ASTM KRISAJ
_cod_data_source_file Gasanov_KRISAJ_1990_993.cif
_cod_data_source_block H4Cs1.95Dy4K4.05O38S9
_cod_original_formula_sum 'H4 Cs1.95 Dy4 K4.05 O38 S9'
_cod_database_code 1534404

loop_
_symmetry_equiv_pos_as_xyz
x,y,z
-x,y,-z+1/2
-x,-y,-z
x,-y,z-1/2
x+1/2,y+1/2,z
-x+1/2,y+1/2,-z+1/2
-x+1/2,-y+1/2,-z
x+1/2,-y+1/2,z-1/2

loop_
_atom_site_label
_atom_site_type_symbol
_atom_site_fract_x
_atom_site_fract_y
_atom_site_fract_z
_atom_site_occupancy
_atom_site_U_iso_or_equiv
Dy2 Dy+3 0.32807 0.38913 0.06779 1 0.0
S2 S+6 -0.0165 0.0652 0.43021 1 0.0
O16 O-2 0.4143 0.2778 0.0368 1 0.0
O10 O-2 0.232 0.323 0.3732 1 0.0
K3 K+1 0.5 0.48932 0.25 0.75 0.0
K2 K+1 0 0.3939 0.25 1 0.0
O4 O-2 0.2373 -0.0316 0.3378 1 0.0
O12 O-2 0.2924 0.3532 0.2674 1 0.0
O7 O-2 0.0283 0.0966 0.134 1 0.0
O18 O-2 0.3941 0.1576 0.9904 1 0.0
O5 O-2 0.0038 0.9854 0.428 1 0.0
K4 K+1 0.34746 0.15288 0.15858 0.15 0.0
Cs1 Cs+1 0.5 0.48932 0.25 0.25 0.0
O8 O-2 0.1124 0.1021 0.4646 1 0.0
O2 O-2 0.3621 0.9838 0.4392 1 0.0
O14 O-2 0.8652 0.8536 0.7334 1 0.0
Dy1 Dy+3 0.18535 0.1885 0.38024 1 0.0
O19 O-2 0.2217 0.3172 0.1424 1 0.0
S1 S+6 0.3612 0.00907 0.37233 1 0.0
O3 O-2 0.3355 0.0886 0.3687 1 0.0
K1 K+1 0.166 0.4329 0.45328 1 0.0
S4 S+6 0 0.1912 0.25 1 0.0
O6 O-2 0.155 0.0796 0.0393 1 0.0
O1 O-2 0.5046 -0.0066 0.349 1 0.0
O17 O-2 0.3681 0.2018 0.4663 1 0.0
O13 O-2 -0.0134 0.7619 0.8061 1 0.0
S3 S+6 0.3476 0.32037 0.32796 1 0.0
O11 O-2 0.518 0.3604 0.147 1 0.0
O15 O-2 0.4871 0.2527 0.5629 1 0.0
S5 S+6 0.5119 0.22326 0.50016 1 0.0
Cs2 Cs+1 0.34746 0.15288 0.15858 0.85 0.0
O9 O-2 0.3773 0.241 0.321 1 0.0
